data_7234275
loop_
_publ_author_name
'Duan, Meihong'
'Li, Rukang'

_publ_section_title
;
 Li2Na2TiP2O9: an ordered Na4TiP2O9-type crystal with ion-exchange
 properties
;
_journal_issue 43
_journal_name_full CrystEngComm
_journal_page_first 6514
_journal_paper_doi 10.1039/C9CE01314H
_journal_volume 21
_journal_year 2019
_chemical_formula_moiety '0.25(Li8 Na8 O36 P8 Ti4)'
_chemical_formula_sum 'Li2 Na2 O9 P2 Ti'
_chemical_formula_weight 313.70
_space_group_crystal_system orthorhombic
_space_group_IT_number 57
_space_group_name_Hall '-P 2c 2b'
_space_group_name_H-M_alt 'P b c m'
_symmetry_space_group_name_Hall '-P 2c 2b'
_symmetry_space_group_name_H-M 'P b c m'
_audit_creation_date 2019-08-12
_audit_creation_method
;
Olex2 1.2
(compiled 2018.05.29 svn.r3508 for OlexSys, GUI svn.r5506)
;
_audit_update_record
;
2019-08-12 deposited with the CCDC.    2019-09-10 downloaded from the CCDC.
;
_cell_angle_alpha 90
_cell_angle_beta 90
_cell_angle_gamma 90
_cell_formula_units_Z 4
_cell_length_a 7.2930(15)
_cell_length_b 7.0892(14)
_cell_length_c 14.699(3)
_cell_measurement_reflns_used 2385
_cell_measurement_temperature 153.1500
_cell_measurement_theta_max 27.4584
_cell_measurement_theta_min 2.7715
_cell_volume 760.0(3)
_computing_molecular_graphics 'Olex2 (Dolomanov et al., 2009)'
_computing_publication_material 'Olex2 (Dolomanov et al., 2009)'
_computing_structure_refinement 'ShelXL (Sheldrick, 2015)'
_computing_structure_solution 'SHELXT 2014/5 (Sheldrick, 2014)'
_diffrn_ambient_temperature 153.1500
_diffrn_measured_fraction_theta_full 0.996
_diffrn_measured_fraction_theta_max 0.996
_diffrn_measurement_device_type 'multiwire proportional'
_diffrn_measurement_method 'phi and omega scans'
_diffrn_radiation_monochromator graphite
_diffrn_radiation_type MoK\a
_diffrn_radiation_wavelength 0.71073
_diffrn_reflns_av_R_equivalents 0.0852
_diffrn_reflns_av_unetI/netI 0.0723
_diffrn_reflns_Laue_measured_fraction_full 0.996
_diffrn_reflns_Laue_measured_fraction_max 0.996
_diffrn_reflns_limit_h_max 9
_diffrn_reflns_limit_h_min -8
_diffrn_reflns_limit_k_max 8
_diffrn_reflns_limit_k_min -5
_diffrn_reflns_limit_l_max 18
_diffrn_reflns_limit_l_min -16
_diffrn_reflns_number 2640
_diffrn_reflns_point_group_measured_fraction_full 0.996
_diffrn_reflns_point_group_measured_fraction_max 0.996
_diffrn_reflns_theta_full 25.242
_diffrn_reflns_theta_max 26.362
_diffrn_reflns_theta_min 2.771
_exptl_absorpt_coefficient_mu 1.689
_exptl_absorpt_correction_T_max 1.0000
_exptl_absorpt_correction_T_min 0.5301
_exptl_absorpt_correction_type multi-scan
_exptl_absorpt_process_details 'CrystalClear (Rigaku Inc., 2008)'
_exptl_crystal_colour Colorless
_exptl_crystal_density_diffrn 2.742
_exptl_crystal_density_method 'not measured'
_exptl_crystal_description ROD
_exptl_crystal_F_000 608
_exptl_crystal_size_max 0.06
_exptl_crystal_size_mid 0.03
_exptl_crystal_size_min 0.01
_refine_diff_density_max 1.314
_refine_diff_density_min -0.820
_refine_diff_density_rms 0.198
_refine_ls_extinction_method none
_refine_ls_goodness_of_fit_ref 1.208
_refine_ls_hydrogen_treatment undef
_refine_ls_matrix_type full
_refine_ls_number_parameters 78
_refine_ls_number_reflns 808
_refine_ls_number_restraints 0
_refine_ls_restrained_S_all 1.208
_refine_ls_R_factor_all 0.1016
_refine_ls_R_factor_gt 0.0835
_refine_ls_shift/su_max 0.000
_refine_ls_shift/su_mean 0.000
_refine_ls_structure_factor_coef Fsqd
_refine_ls_weighting_details 'w=1/[\s^2^(Fo^2^)+(0.0425P)^2^+10.2824P] where P=(Fo^2^+2Fc^2^)/3'
_refine_ls_weighting_scheme calc
_refine_ls_wR_factor_gt 0.1640
_refine_ls_wR_factor_ref 0.1739
_reflns_Friedel_coverage 0.000
_reflns_number_gt 668
_reflns_number_total 808
_reflns_threshold_expression 'I > 2\s(I)'
_cod_data_source_file c9ce01314h2.cif
_cod_data_source_block 1
_cod_depositor_comments
;
The following automatic conversions were performed:

'_exptl_absorpt_correction_type' value 'Multi-scan' changed to
'multi-scan' according to
/home/data/users/saulius/crontab/automatic-downloads/rss-feeds/RSC/lib/dictionaries/cif_core.dic
dictionary named 'cif_core.dic' version 2.4.2 from 2011-04-26.

Automatic conversion script
Id: cif_fix_values 4973 2017-02-22 13:04:09Z antanas 

 Adding full bibliography for 7234275.cif.
;
_cod_database_code 7234275
_shelx_shelxl_version_number 2017/1
_shelx_space_group_comment
;
The symmetry employed for this shelxl refinement is uniquely defined
by the following loop, which should always be used as a source of
symmetry information in preference to the above space-group names.
They are only intended as comments.
;
_shelx_estimated_absorpt_t_max 0.983
_shelx_estimated_absorpt_t_min 0.905
_olex2_refinement_description
;
;
_olex2_submission_special_instructions 'No special instructions were received'

loop_
_space_group_symop_operation_xyz
'x, y, z'
'-x, -y, z+1/2'
'-x, y+1/2, -z+1/2'
'x, -y+1/2, -z'
'-x, -y, -z'
'x, y, -z-1/2'
'x, -y-1/2, z-1/2'
'-x, y-1/2, z'

loop_
_atom_site_label
_atom_site_type_symbol
_atom_site_fract_x
_atom_site_fract_y
_atom_site_fract_z
_atom_site_U_iso_or_equiv
_atom_site_adp_type
_atom_site_occupancy
_atom_site_site_symmetry_order
_atom_site_calc_flag
_atom_site_refinement_flags_posn
_atom_site_refinement_flags_adp
_atom_site_refinement_flags_occupancy
Ti1 Ti 0.0169(3) 0.7875(3) 0.250000 0.0117(5) Uani 1 2 d S T P
P1 P 0.2693(3) 0.5096(3) 0.38778(14) 0.0110(5) Uani 1 1 d . . .
Na1 Na 0.0171(6) 0.250000 0.500000 0.0152(10) Uani 1 2 d S T P
Na2 Na 0.5449(7) 0.7338(6) 0.250000 0.0195(11) Uani 1 2 d S T P
O5 O 0.1088(10) 1.0138(10) 0.250000 0.0135(17) Uani 1 2 d S T P
O3 O 0.4679(7) 0.4978(7) 0.3603(4) 0.0143(12) Uani 1 1 d . . .
O2 O 0.2250(7) 0.5102(8) 0.4888(4) 0.0135(12) Uani 1 1 d . . .
O4 O 0.1872(8) 0.6970(7) 0.3465(4) 0.0166(13) Uani 1 1 d . . .
O1 O 0.1682(8) 0.3354(7) 0.3453(4) 0.0162(13) Uani 1 1 d . . .
Li1 Li 0.288(2) 0.547(3) 0.6089(11) 0.034(4) Uani 1 1 d . . .

loop_
_atom_site_aniso_label
_atom_site_aniso_U_11
_atom_site_aniso_U_22
_atom_site_aniso_U_33
_atom_site_aniso_U_23
_atom_site_aniso_U_13
_atom_site_aniso_U_12
Ti1 0.0139(10) 0.0091(9) 0.0122(10) 0.000 0.000 0.0018(8)
P1 0.0138(10) 0.0065(9) 0.0125(11) 0.0006(8) -0.0008(9) -0.0007(8)
Na1 0.016(2) 0.010(2) 0.020(2) 0.0023(16) 0.000 0.000
Na2 0.029(3) 0.011(2) 0.019(2) 0.000 0.000 -0.0047(19)
O5 0.015(4) 0.008(4) 0.018(4) 0.000 0.000 0.001(3)
O3 0.014(3) 0.013(3) 0.015(3) 0.002(2) -0.001(2) 0.002(2)
O2 0.015(3) 0.010(3) 0.016(3) 0.003(2) -0.001(2) 0.000(2)
O4 0.021(3) 0.006(3) 0.022(3) -0.002(2) -0.006(3) 0.003(2)
O1 0.022(3) 0.011(3) 0.015(3) 0.000(2) -0.006(3) -0.005(2)
Li1 0.027(8) 0.052(11) 0.021(8) -0.018(8) -0.008(7) 0.013(8)

loop_
_atom_type_symbol
_atom_type_description
_atom_type_scat_dispersion_real
_atom_type_scat_dispersion_imag
_atom_type_scat_source
Li Li -0.0003 0.0001 'International Tables Vol C Tables 4.2.6.8 and 6.1.1.4'
Na Na 0.0362 0.0249 'International Tables Vol C Tables 4.2.6.8 and 6.1.1.4'
O O 0.0106 0.0060 'International Tables Vol C Tables 4.2.6.8 and 6.1.1.4'
P P 0.1023 0.0942 'International Tables Vol C Tables 4.2.6.8 and 6.1.1.4'
Ti Ti 0.2776 0.4457 'International Tables Vol C Tables 4.2.6.8 and 6.1.1.4'

loop_
_geom_angle_atom_site_label_1
_geom_angle_atom_site_label_2
_geom_angle_atom_site_label_3
_geom_angle
_geom_angle_site_symmetry_1
_geom_angle_site_symmetry_3
Na1 Ti1 Na1 168.70(11) 2_564 5_566
Na2 Ti1 Na1 85.72(8) 1_455 2_564
Na2 Ti1 Na1 85.72(8) 1_455 5_566
O5 Ti1 Na1 95.30(4) . 5_566
O5 Ti1 Na1 84.62(4) 3_545 5_566
O5 Ti1 Na1 95.30(4) . 2_564
O5 Ti1 Na1 84.62(4) 3_545 2_564
O5 Ti1 Na2 58.4(2) 3_545 1_455
O5 Ti1 Na2 119.0(3) . 1_455
O5 Ti1 O5 177.4(2) . 3_545
O5 Ti1 O4 93.3(2) . .
O5 Ti1 O4 93.3(2) . 6_556
O5 Ti1 O1 96.0(2) . 8_565
O5 Ti1 O1 96.0(2) . 3
O5 Ti1 Li1 128.0(4) 3_545 4_566
O5 Ti1 Li1 53.4(4) . 7_575
O5 Ti1 Li1 53.4(4) . 4_566
O5 Ti1 Li1 128.0(4) 3_545 7_575
O4 Ti1 Na1 46.36(18) 6_556 2_564
O4 Ti1 Na1 136.68(19) 6_556 5_566
O4 Ti1 Na1 46.36(18) . 5_566
O4 Ti1 Na1 136.68(19) . 2_564
O4 Ti1 Na2 125.75(18) . 1_455
O4 Ti1 Na2 125.75(18) 6_556 1_455
O4 Ti1 O5 88.6(2) 6_556 3_545
O4 Ti1 O5 88.6(2) . 3_545
O4 Ti1 O4 90.8(3) 6_556 .
O4 Ti1 Li1 41.2(4) . 4_566
O4 Ti1 Li1 101.6(3) . 7_575
O4 Ti1 Li1 101.6(4) 6_556 4_566
O4 Ti1 Li1 41.2(4) 6_556 7_575
O1 Ti1 Na1 132.25(19) 8_565 2_564
O1 Ti1 Na1 42.32(18) 8_565 5_566
O1 Ti1 Na1 42.32(18) 3 2_564
O1 Ti1 Na1 132.25(19) 3 5_566
O1 Ti1 Na2 48.66(17) 8_565 1_455
O1 Ti1 Na2 48.66(17) 3 1_455
O1 Ti1 O5 82.2(2) 3 3_545
O1 Ti1 O5 82.2(2) 8_565 3_545
O1 Ti1 O4 88.7(2) 3 6_556
O1 Ti1 O4 170.7(2) 8_565 6_556
O1 Ti1 O4 170.7(2) 3 .
O1 Ti1 O4 88.7(2) 8_565 .
O1 Ti1 O1 90.4(3) 3 8_565
O1 Ti1 Li1 147.8(4) 3 4_566
O1 Ti1 Li1 84.1(3) 8_565 4_566
O1 Ti1 Li1 147.8(4) 8_565 7_575
O1 Ti1 Li1 84.1(3) 3 7_575
Li1 Ti1 Na1 53.4(3) 7_575 2_564
Li1 Ti1 Na1 137.4(3) 4_566 2_564
Li1 Ti1 Na1 53.4(3) 4_566 5_566
Li1 Ti1 Na1 137.4(3) 7_575 5_566
Li1 Ti1 Na2 132.6(3) 4_566 1_455
Li1 Ti1 Na2 132.6(3) 7_575 1_455
Li1 Ti1 Li1 84.0(6) 4_566 7_575
Na1 P1 Na1 69.39(4) . 5_566
Na1 P1 Na2 117.90(10) 5_566 .
Na1 P1 Na2 171.94(10) . .
Na1 P1 Na2 103.43(10) . 3_645
Na2 P1 Na1 164.25(13) 3_645 5_566
Na2 P1 Na2 68.63(5) 3_645 .
O3 P1 Na1 133.2(2) . .
O3 P1 Na1 143.7(2) . 5_566
O3 P1 Na2 51.3(2) . 3_645
O3 P1 Na2 43.0(2) . .
O3 P1 O2 117.8(3) . .
O3 P1 O4 108.0(3) . .
O3 P1 O1 107.6(3) . .
O2 P1 Na1 49.6(2) . .
O2 P1 Na1 49.3(2) . 5_566
O2 P1 Na2 137.3(2) . .
O2 P1 Na2 136.7(2) . 3_645
O2 P1 O4 107.0(3) . .
O2 P1 O1 107.0(3) . .
O4 P1 Na1 118.8(2) . .
O4 P1 Na1 59.7(2) . 5_566
O4 P1 Na2 65.5(2) . .
O4 P1 Na2 116.2(2) . 3_645
O1 P1 Na1 57.5(2) . .
O1 P1 Na1 108.8(2) . 5_566
O1 P1 Na2 115.2(2) . .
O1 P1 Na2 56.8(2) . 3_645
O1 P1 O4 109.3(3) . .
P1 Na1 P1 106.68(16) . 4_556
P1 Na1 Li1 82.8(4) . 5_566
P1 Na1 Li1 169.7(4) 4_556 5_566
P1 Na1 Li1 82.8(4) 4_556 8
P1 Na1 Li1 169.7(4) . 8
O2 Na1 P1 28.92(14) . .
O2 Na1 P1 92.96(13) 5_566 .
O2 Na1 P1 143.79(14) 8 .
O2 Na1 P1 92.96(13) 8 4_556
O2 Na1 P1 143.79(14) 5_566 4_556
O2 Na1 P1 28.92(14) 4_556 4_556
O2 Na1 P1 96.82(19) . 4_556
O2 Na1 P1 96.82(19) 4_556 .
O2 Na1 O2 85.79(19) . 5_566
O2 Na1 O2 169.8(2) 4_556 5_566
O2 Na1 O2 85.79(19) 4_556 8
O2 Na1 O2 169.8(2) . 8
O2 Na1 O2 88.1(3) 8 5_566
O2 Na1 O2 101.4(3) 4_556 .
O2 Na1 O4 76.0(2) 8 5_566
O2 Na1 O4 107.23(18) 4_556 8
O2 Na1 O4 57.12(18) 5_566 5_566
O2 Na1 O4 57.12(18) 8 8
O2 Na1 O4 76.0(2) 5_566 8
O2 Na1 O4 113.29(18) 4_556 5_566
O2 Na1 O4 107.23(18) . 5_566
O2 Na1 O4 113.29(18) . 8
O2 Na1 O1 101.65(18) 8 4_556
O2 Na1 O1 88.3(2) . 4_556
O2 Na1 O1 59.47(19) 4_556 4_556
O2 Na1 O1 101.65(18) 5_566 .
O2 Na1 O1 88.3(2) 4_556 .
O2 Na1 O1 59.47(19) . .
O2 Na1 O1 114.05(18) 5_566 4_556
O2 Na1 O1 114.05(18) 8 .
O2 Na1 Li1 93.5(4) . 5_566
O2 Na1 Li1 93.5(4) 4_556 8
O2 Na1 Li1 76.8(4) 5_566 8
O2 Na1 Li1 148.1(3) 4_556 5_566
O2 Na1 Li1 148.1(3) . 8
O2 Na1 Li1 36.5(3) 5_566 5_566
O2 Na1 Li1 36.5(3) 8 8
O2 Na1 Li1 76.8(4) 8 5_566
O4 Na1 P1 88.03(12) 8 .
O4 Na1 P1 133.33(12) 8 4_556
O4 Na1 P1 133.33(12) 5_566 .
O4 Na1 P1 88.03(12) 5_566 4_556
O4 Na1 O4 113.8(3) 8 5_566
O4 Na1 Li1 88.3(4) 5_566 5_566
O4 Na1 Li1 41.0(3) 8 5_566
O4 Na1 Li1 41.0(3) 5_566 8
O4 Na1 Li1 88.3(4) 8 8
O1 Na1 P1 30.58(12) 4_556 4_556
O1 Na1 P1 110.77(19) . 4_556
O1 Na1 P1 110.77(19) 4_556 .
O1 Na1 P1 30.58(12) . .
O1 Na1 O4 157.32(18) . 5_566
O1 Na1 O4 62.62(17) . 8
O1 Na1 O4 157.32(18) 4_556 8
O1 Na1 O4 62.62(17) 4_556 5_566
O1 Na1 O1 129.8(3) . 4_556
O1 Na1 Li1 75.2(4) 4_556 8
O1 Na1 Li1 149.9(3) 4_556 5_566
O1 Na1 Li1 75.2(4) . 5_566
O1 Na1 Li1 149.9(3) . 8
Li1 Na1 Li1 88.1(7) 5_566 8
O5 Na2 P1 87.69(16) 3_645 8_665
O5 Na2 O4 134.32(19) 3_645 .
O5 Na2 O4 134.32(19) 3_645 6_556
O5 Na2 Li1 48.2(3) 3_645 2_664
O5 Na2 Li1 48.2(3) 3_645 5_666
O3 Na2 P1 28.30(13) 8_665 8_665
O3 Na2 P1 167.7(2) 6_556 8_665
O3 Na2 P1 95.74(14) . 8_665
O3 Na2 P1 88.15(18) 3_655 8_665
O3 Na2 O5 80.4(2) 6_556 3_645
O3 Na2 O5 115.4(2) 8_665 3_645
O3 Na2 O5 115.4(2) 3_655 3_645
O3 Na2 O5 80.4(2) . 3_645
O3 Na2 O3 85.2(3) 6_556 .
O3 Na2 O3 81.7(3) 8_665 3_655
O3 Na2 O3 94.35(19) 6_556 3_655
O3 Na2 O3 94.35(19) . 8_665
O3 Na2 O3 164.0(2) 6_556 8_665
O3 Na2 O3 164.0(2) . 3_655
O3 Na2 O4 73.85(19) 3_655 6_556
O3 Na2 O4 53.98(18) . .
O3 Na2 O4 110.2(2) 3_655 .
O3 Na2 O4 53.98(18) 6_556 6_556
O3 Na2 O4 93.2(2) 6_556 .
O3 Na2 O4 93.2(2) . 6_556
O3 Na2 O4 110.2(2) 8_665 6_556
O3 Na2 O4 73.85(19) 8_665 .
O3 Na2 O1 137.8(3) . 3_655
O3 Na2 O1 91.00(19) . 8_665
O3 Na2 O1 137.8(3) 6_556 8_665
O3 Na2 O1 91.00(19) 6_556 3_655
O3 Na2 O1 99.9(2) 8_665 3_655
O3 Na2 O1 58.16(18) 8_665 8_665
O3 Na2 O1 99.9(2) 3_655 8_665
O3 Na2 O1 58.17(18) 3_655 3_655
O3 Na2 Li1 36.6(4) 6_556 2_664
O3 Na2 Li1 93.5(3) 3_655 2_664
O3 Na2 Li1 158.6(4) 8_665 2_664
O3 Na2 Li1 95.5(3) . 2_664
O3 Na2 Li1 93.5(3) 8_665 5_666
O3 Na2 Li1 158.6(4) 3_655 5_666
O3 Na2 Li1 95.5(3) 6_556 5_666
O3 Na2 Li1 36.6(4) . 5_666
O4 Na2 P1 137.97(19) 6_556 8_665
O4 Na2 P1 97.23(13) . 8_665
O4 Na2 O4 56.8(2) . 6_556
O4 Na2 Li1 88.2(3) 6_556 2_664
O4 Na2 Li1 127.0(4) . 2_664
O4 Na2 Li1 88.2(3) . 5_666
O4 Na2 Li1 127.0(4) 6_556 5_666
O1 Na2 P1 80.09(17) 3_655 8_665
O1 Na2 P1 30.08(13) 8_665 8_665
O1 Na2 O5 57.63(18) 8_665 3_645
O1 Na2 O5 57.63(18) 3_655 3_645
O1 Na2 O4 117.96(16) 3_655 6_556
O1 Na2 O4 167.9(2) 3_655 .
O1 Na2 O4 167.9(2) 8_665 6_556
O1 Na2 O4 117.96(16) 8_665 .
O1 Na2 O1 64.6(3) 8_665 3_655
O1 Na2 Li1 102.6(4) 8_665 2_664
O1 Na2 Li1 60.5(4) 3_655 2_664
O1 Na2 Li1 102.6(4) 3_655 5_666
O1 Na2 Li1 60.5(4) 8_665 5_666
Li1 Na2 P1 131.3(4) 2_664 8_665
Li1 Na2 P1 78.4(3) 5_666 8_665
Li1 Na2 Li1 83.3(6) 2_664 5_666
Ti1 O5 Ti1 132.0(4) . 3
Ti1 O5 Na2 144.4(4) . 3_655
Ti1 O5 Na2 83.6(2) 3 3_655
Ti1 O5 Li1 92.5(5) . 4_566
Ti1 O5 Li1 112.3(5) 3 7_575
Ti1 O5 Li1 92.5(5) . 7_575
Ti1 O5 Li1 112.3(5) 3 4_566
Li1 O5 Na2 69.1(4) 4_566 3_655
Li1 O5 Na2 69.1(4) 7_575 3_655
Li1 O5 Li1 112.9(8) 4_566 7_575
P1 O3 Na2 111.6(3) . .
P1 O3 Na2 100.4(3) . 3_645
P1 O3 Li1 149.6(6) . 5_666
Na2 O3 Na2 95.37(19) . 3_645
Li1 O3 Na2 93.4(6) 5_666 .
Li1 O3 Na2 93.9(6) 5_666 3_645
P1 O2 Na1 102.7(3) . 5_566
P1 O2 Na1 101.5(3) . .
P1 O2 Li1 152.1(7) . .
Na1 O2 Na1 94.20(19) . 5_566
Li1 O2 Na1 91.1(6) . 5_566
Li1 O2 Na1 101.6(7) . .
Ti1 O4 Na1 101.8(2) . 5_566
Ti1 O4 Na2 100.3(2) . .
Ti1 O4 Li1 99.5(6) . 4_566
P1 O4 Ti1 141.4(3) . .
P1 O4 Na1 90.3(3) . 5_566
P1 O4 Na2 85.7(3) . .
P1 O4 Li1 118.9(6) . 4_566
Na1 O4 Na2 149.2(2) 5_566 .
Li1 O4 Na1 79.1(5) 4_566 5_566
Li1 O4 Na2 76.2(5) 4_566 .
Ti1 O1 Na1 106.9(2) 3_545 .
Ti1 O1 Na2 96.9(2) 3_545 3_645
P1 O1 Ti1 137.7(3) . 3_545
P1 O1 Na1 92.0(3) . .
P1 O1 Na2 93.1(3) . 3_645
Na1 O1 Na2 138.0(2) . 3_645
Ti1 Li1 Na1 100.6(5) 7_576 .
Ti1 Li1 Na2 92.6(5) 7_576 5_666
Ti1 Li1 Na2 75.8(4) 7_576 7_576
Na1 Li1 Ti1 73.2(4) 5_566 7_576
Na1 Li1 Na1 67.4(3) 5_566 .
Na1 Li1 Na2 157.0(7) 5_566 5_666
Na1 Li1 Na2 121.9(6) 5_566 7_576
Na2 Li1 Na1 98.6(5) 5_666 .
Na2 Li1 Na1 167.2(7) 7_576 .
Na2 Li1 Na2 69.6(3) 5_666 7_576
O5 Li1 Ti1 34.1(3) 7_576 7_576
O5 Li1 Na1 88.8(6) 7_576 .
O5 Li1 Na1 97.6(5) 7_576 5_566
O5 Li1 Na2 81.4(5) 7_576 7_576
O5 Li1 Na2 62.7(4) 7_576 5_666
O3 Li1 Ti1 120.7(7) 5_666 7_576
O3 Li1 Na1 153.0(10) 5_666 5_566
O3 Li1 Na1 125.6(8) 5_666 .
O3 Li1 Na2 50.6(4) 5_666 7_576
O3 Li1 Na2 50.1(5) 5_666 5_666
O3 Li1 O5 105.7(8) 5_666 7_576
O3 Li1 O4 114.3(9) 5_666 4_566
O2 Li1 Ti1 122.3(7) . 7_576
O2 Li1 Na1 52.4(4) . 5_566
O2 Li1 Na1 45.3(4) . .
O2 Li1 Na2 130.2(8) . 5_666
O2 Li1 Na2 146.7(9) . 7_576
O2 Li1 O5 130.0(9) . 7_576
O2 Li1 O3 116.6(9) . 5_666
O2 Li1 O4 109.7(9) . 4_566
O4 Li1 Ti1 39.3(3) 4_566 7_576
O4 Li1 Na1 59.9(4) 4_566 5_566
O4 Li1 Na1 120.0(7) 4_566 .
O4 Li1 Na2 64.8(5) 4_566 7_576
O4 Li1 Na2 119.2(7) 4_566 5_666
O4 Li1 O5 72.5(5) 4_566 7_576

loop_
_geom_bond_atom_site_label_1
_geom_bond_atom_site_label_2
_geom_bond_distance
_geom_bond_site_symmetry_2
Ti1 Na1 3.6927(8) 2_564
Ti1 Na1 3.6927(8) 5_566
Ti1 Na2 3.463(5) 1_455
Ti1 O5 1.739(7) .
Ti1 O5 2.146(7) 3_545
Ti1 O4 1.992(6) .
Ti1 O4 1.992(6) 6_556
Ti1 O1 1.974(6) 8_565
Ti1 O1 1.974(6) 3
Ti1 Li1 3.099(17) 4_566
Ti1 Li1 3.099(17) 7_575
P1 Na1 3.161(4) 5_566
P1 Na1 3.081(3) .
P1 Na2 3.266(4) .
P1 Na2 3.124(4) 3_645
P1 O3 1.506(6) .
P1 O2 1.520(6) .
P1 O4 1.578(6) .
P1 O1 1.568(6) .
Na1 O2 2.394(6) .
Na1 O2 2.456(6) 8
Na1 O2 2.394(6) 4_556
Na1 O2 2.456(6) 5_566
Na1 O4 2.730(6) 5_566
Na1 O4 2.730(6) 8
Na1 O1 2.599(6) 4_556
Na1 O1 2.599(6) .
Na1 Li1 3.098(17) 8
Na1 Li1 3.098(17) 5_566
Na2 O5 2.968(9) 3_645
Na2 O3 2.478(6) 8_665
Na2 O3 2.478(6) 3_655
Na2 O3 2.396(6) .
Na2 O3 2.396(6) 6_556
Na2 O4 2.981(7) 6_556
Na2 O4 2.981(7) .
Na2 O1 2.619(7) 3_655
Na2 O1 2.619(7) 8_665
Na2 Li1 3.120(18) 2_664
Na2 Li1 3.120(18) 5_666
O5 Li1 2.490(18) 4_566
O5 Li1 2.490(18) 7_575
O3 Li1 1.862(17) 5_666
O2 Li1 1.842(17) .
O4 Li1 2.068(18) 4_566
